data_1576511
loop_
_publ_author_name
'Dharmasivam, Mahendiran'
'Faiz, Sadia'
'Kaya, Busra'
'Wijesinghe, Tharushi P.'
'Suleymanoglu, Mediha'
'Azad, Mahan Gholam'
'Richardson, Vera'
'Zahoor, Ameer Fawad'
'Kalinowski, Danuta'
'Lewis, William'
'Bernhardt, Paul V.'
'Anjum, Rukhsana'
'Richardson, Des R.'

_publ_section_title
;
 Implementing the design cues of dissociation dynamics and transmetalation
 in gallium(iii) complexes to promote the anti-proliferative activity of
 ligands targeting intracellular iron(ii) trafficking.
;
_journal_issue 13
_journal_name_full 'Chemical science'
_journal_page_first 6546
_journal_page_last 6563
_journal_paper_doi 10.1039/d5sc06084b
_journal_volume 17
_journal_year 2026
_chemical_formula_moiety 'C13 H16 N4 O S'
_chemical_formula_sum 'C13 H16 N4 O S'
_chemical_formula_weight 276.36
_space_group_crystal_system monoclinic
_space_group_IT_number 14
_space_group_name_Hall '-P 2ybc'
_space_group_name_H-M_alt 'P 1 21/c 1'
_atom_sites_solution_hydrogens mixed
_atom_sites_solution_primary iterative
_audit_creation_date 2019-10-03
_audit_creation_method
;
Olex2 1.3
(compiled 2019.09.11 svn.r3662 for OlexSys, GUI svn.r5938)
;
_audit_update_record
;
2020-02-09 deposited with the CCDC.	2025-11-24 downloaded from the CCDC.
;
_cell_angle_alpha 90
_cell_angle_beta 104.638(4)
_cell_angle_gamma 90
_cell_formula_units_Z 4
_cell_length_a 11.9480(4)
_cell_length_b 8.2148(3)
_cell_length_c 14.0992(5)
_cell_measurement_reflns_used 3134
_cell_measurement_temperature 100(2)
_cell_measurement_theta_max 72.1740
_cell_measurement_theta_min 6.3220
_cell_volume 1338.93(9)
_computing_cell_refinement 'CrysAlisPro 1.171.40.53a (Rigaku OD, 2019)'
_computing_data_collection 'CrysAlisPro 1.171.40.53a (Rigaku OD, 2019)'
_computing_data_reduction 'CrysAlisPro 1.171.40.53a (Rigaku OD, 2019)'
_computing_molecular_graphics 'Olex2 1.3 (Dolomanov et al., 2009)'
_computing_publication_material 'Olex2 1.3 (Dolomanov et al., 2009)'
_computing_structure_refinement 'ShelXL 2018/3 (Sheldrick, 2015)'
_computing_structure_solution 'olex2.solve 1.3 (Bourhis et al., 2015)'
_diffrn_ambient_environment N~2~
_diffrn_ambient_temperature 100(2)
_diffrn_detector 'CCD area detector'
_diffrn_detector_area_resol_mean 5.2930
_diffrn_detector_type 'Agilent Diffraction Atlas detector'
_diffrn_measured_fraction_theta_full 0.996
_diffrn_measured_fraction_theta_max 0.971
_diffrn_measurement_details
;
List of Runs (angles in degrees, time in seconds):

  # Type    Start    End  Width  t~exp~   \w     \q     \k     \f   Frames
#--------------------------------------------------------------------------
  1  \w    -10.00  30.00   2.00    2.00    --  -39.19  38.00 -30.00   20
  2  \w      4.00  30.00   2.00    2.00    --  -39.19  19.00-180.00   13
  3  \w     -5.00  25.00   2.00    2.00    --  -39.19  19.00  30.00   15
  4  \w      1.00  35.00   2.00    2.00    --  -39.19  19.00 -60.00   17
  5  \w   -125.00 -53.00   2.00    2.00    --  -39.19 178.00   0.00   36
  6  \w     80.00 124.00   2.00    2.00    --   39.19 178.00  30.00   22
  7  \w     41.00  87.00   2.00    2.00    --  106.69-111.00  30.00   23
  8  \w     30.00  56.00   2.00    2.00    --  106.69 -30.00-150.00   13
  9  \w     27.00  53.00   2.00    2.00    --  106.69 -30.00  30.00   13
 10  \w     29.00  57.00   2.00    2.00    --  106.69 -30.00 -90.00   14
 11  \w     27.00  53.00   2.00    2.00    --  106.69 -30.00 -60.00   13
 12  \w     75.00 107.00   2.00    2.00    --  106.69-111.00-150.00   16
 13  \w    124.00 176.00   2.00    2.00    --  106.69 111.00 -90.00   26
 14  \w     52.00 108.00   2.00    2.00    --  106.69-111.00 -60.00   28
 15  \w     29.00  57.00   2.00    2.00    --  106.69 -30.00   0.00   14
 16  \w    107.00 175.00   2.00    2.00    --  106.69 111.00   0.00   34
 17  \w     80.00 158.00   2.00    2.00    --  106.69  45.00-180.00   39
 18  \w     29.00  57.00   2.00    2.00    --  106.69 -30.00-120.00   14
;
_diffrn_measurement_device '\k-geometry diffractometer'
_diffrn_measurement_device_type 'SuperNova-Duo, Atlas'
_diffrn_measurement_method '\w scans'
_diffrn_orient_matrix_type 'CrysAlisPro convention (1999,Acta A55,543-557)'
_diffrn_orient_matrix_UB_11 0.0143651000
_diffrn_orient_matrix_UB_12 -0.0535012000
_diffrn_orient_matrix_UB_13 -0.1009756000
_diffrn_orient_matrix_UB_21 0.0072097000
_diffrn_orient_matrix_UB_22 -0.1790605000
_diffrn_orient_matrix_UB_23 0.0334658000
_diffrn_orient_matrix_UB_31 -0.1323096000
_diffrn_orient_matrix_UB_32 -0.0156166000
_diffrn_orient_matrix_UB_33 -0.0378361000
_diffrn_radiation_collimation 'focusing mirrors'
_diffrn_radiation_monochromator mirror
_diffrn_radiation_probe x-ray
_diffrn_radiation_type 'Cu K\a'
_diffrn_radiation_wavelength 1.54184
_diffrn_radiation_wavelength_determination fundamental
_diffrn_radiation_xray_symbol K-L~2,3~
_diffrn_reflns_av_R_equivalents 0.0183
_diffrn_reflns_av_unetI/netI 0.0240
_diffrn_reflns_Laue_measured_fraction_full 0.996
_diffrn_reflns_Laue_measured_fraction_max 0.971
_diffrn_reflns_limit_h_max 12
_diffrn_reflns_limit_h_min -14
_diffrn_reflns_limit_k_max 9
_diffrn_reflns_limit_k_min -10
_diffrn_reflns_limit_l_max 16
_diffrn_reflns_limit_l_min -17
_diffrn_reflns_number 5093
_diffrn_reflns_point_group_measured_fraction_full 0.996
_diffrn_reflns_point_group_measured_fraction_max 0.971
_diffrn_reflns_theta_full 67.684
_diffrn_reflns_theta_max 72.294
_diffrn_reflns_theta_min 3.824
_diffrn_source 'microfocus sealed tube'
_diffrn_source_current 0.8
_diffrn_source_power 0.04
_diffrn_source_target Cu
_diffrn_source_type 'Agilent Diffraction microfocus tube'
_diffrn_source_voltage 50
_exptl_absorpt_coefficient_mu 2.135
_exptl_absorpt_correction_T_max 1.000
_exptl_absorpt_correction_T_min 0.499
_exptl_absorpt_correction_type gaussian
_exptl_absorpt_process_details
;
CrysAlisPro 1.171.40.53a (Rigaku Oxford Diffraction, 2019)
Numerical absorption correction based on gaussian integration over
			a multifaceted crystal model
Empirical absorption correction using spherical harmonics,
 implemented in SCALE3 ABSPACK scaling algorithm.
;
_exptl_crystal_colour 'clear yellow'
_exptl_crystal_colour_lustre clear
_exptl_crystal_colour_primary yellow
_exptl_crystal_density_diffrn 1.371
_exptl_crystal_description block
_exptl_crystal_F_000 584
_exptl_crystal_recrystallization_method 'crystallised from dichloromethane'
_exptl_crystal_size_max 0.362
_exptl_crystal_size_mid 0.212
_exptl_crystal_size_min 0.119
_refine_diff_density_max 0.299
_refine_diff_density_min -0.181
_refine_diff_density_rms 0.043
_refine_ls_extinction_method none
_refine_ls_goodness_of_fit_ref 1.054
_refine_ls_hydrogen_treatment mixed
_refine_ls_matrix_type full
_refine_ls_number_parameters 184
_refine_ls_number_reflns 2567
_refine_ls_number_restraints 0
_refine_ls_restrained_S_all 1.054
_refine_ls_R_factor_all 0.0333
_refine_ls_R_factor_gt 0.0306
_refine_ls_shift/su_max 0.000
_refine_ls_shift/su_mean 0.000
_refine_ls_structure_factor_coef Fsqd
_refine_ls_weighting_details 'w=1/[\s^2^(Fo^2^)+(0.0454P)^2^+0.4253P] where P=(Fo^2^+2Fc^2^)/3'
_refine_ls_weighting_scheme calc
_refine_ls_wR_factor_gt 0.0821
_refine_ls_wR_factor_ref 0.0840
_reflns_Friedel_coverage 0.000
_reflns_number_gt 2392
_reflns_number_total 2567
_reflns_threshold_expression 'I > 2\s(I)'
_cod_data_source_file d5sc06084b2.cif
_cod_data_source_block drr19_s1885
_cod_depositor_comments 'Adding full bibliography for 1576509--1576516.cif.'
_cod_original_cell_volume 1338.92(9)
_cod_database_code 1576511
_sydney_internal_submission_code drr19_s1885
_sydney_internal_submission_date 2019-09-03
_sydney_internal_submission_number s1885
_sydney_internal_client_code rukh
_sydney_internal_client_email rukhsanaanjum@yahoo.com
_sydney_internal_client_name 'Rukhsana Anjum'
_sydney_internal_supervisor_code drr
_sydney_internal_supervisor_name 'Des Richardson'
_sydney_internal_collection_date 2019-10-03
_sydney_internal_collection_user wlew0588
_sydney_internal_process_date 2019-10-03
_sydney_internal_process_user wlew0588
_sydney_internal_solution_date 2019-10-03
_sydney_internal_solution_user wlew0588
_sydney_internal_refine_date 2019-10-03
_sydney_internal_refine_user wlew0588
_sydney_internal_check_and_archive_date 2019-10-03
_sydney_internal_check_user wlew0588
_shelx_shelxl_version_number 2018/3
_chemical_oxdiff_formula C13H16N4OS
_chemical_oxdiff_usercomment SF-54
_shelx_space_group_comment
;
The symmetry employed for this shelxl refinement is uniquely defined
by the following loop, which should always be used as a source of
symmetry information in preference to the above space-group names.
They are only intended as comments.
;
_reflns_odcompleteness_completeness 99.69
_reflns_odcompleteness_iscentric 1
_reflns_odcompleteness_theta 67.13
_olex2_refinement_description
;
1. Fixed Uiso
 At 1.2 times of:
  All C(H) groups, All N(H) groups, All N(H,H) groups
 At 1.5 times of:
  All C(H,H,H) groups
2.a Aromatic/amide H refined with riding coordinates:
 C8(H8), C9(H9), C10(H10), C11(H11)
2.b Idealised Me refined as rotating group:
 C2(H2A,H2B,H2C), C3(H3A,H3B,H3C), C5(H5A,H5B,H5C)
;
_olex2_date_sample_submission 2019-09-03
_olex2_exptl_crystal_mounting_method 'in paratone on a micromount'
_olex2_submission_original_sample_id SF-54
_olex2_submission_special_instructions 'No special instructions were received'
_oxdiff_exptl_absorpt_empirical_details
;
Empirical correction (ABSPACK) includes:
- Absorption correction using spherical harmonics
- Frame scaling
;
_oxdiff_exptl_absorpt_empirical_full_max 1.198
_oxdiff_exptl_absorpt_empirical_full_min 0.878

loop_
_space_group_symop_operation_xyz
'x, y, z'
'-x, y+1/2, -z+1/2'
'-x, -y, -z'
'x, -y-1/2, z-1/2'

loop_
_atom_site_label
_atom_site_type_symbol
_atom_site_fract_x
_atom_site_fract_y
_atom_site_fract_z
_atom_site_U_iso_or_equiv
_atom_site_adp_type
_atom_site_occupancy
_atom_site_site_symmetry_order
_atom_site_calc_flag
_atom_site_refinement_flags_posn
_atom_site_refinement_flags_adp
_atom_site_refinement_flags_occupancy
_atom_site_disorder_assembly
_atom_site_disorder_group
S1 S 0.37915(3) 0.20276(4) 0.61670(2) 0.01919(12) Uani 1 1 d . . . . .
O1 O 0.82236(8) 0.50379(12) 0.52024(7) 0.0178(2) Uani 1 1 d . . . . .
N1 N 0.55828(9) 0.30163(13) 0.52156(8) 0.0157(2) Uani 1 1 d . . . . .
N2 N 0.47166(10) 0.21018(14) 0.46349(8) 0.0165(2) Uani 1 1 d . . . . .
H2 H 0.4684(14) 0.198(2) 0.4054(13) 0.020 Uiso 1 1 d . U . . .
N3 N 0.30395(9) 0.06471(15) 0.43880(8) 0.0195(3) Uani 1 1 d . . . . .
N4 N 0.65018(11) 0.46810(17) 0.69603(9) 0.0237(3) Uani 1 1 d . . . . .
H4A H 0.5908(16) 0.408(2) 0.6666(13) 0.028 Uiso 1 1 d . U . . .
H4B H 0.6536(15) 0.513(2) 0.7509(14) 0.028 Uiso 1 1 d . U . . .
C1 C 0.38333(11) 0.15580(16) 0.50050(9) 0.0162(3) Uani 1 1 d . . . . .
C2 C 0.19849(12) 0.00858(19) 0.46272(11) 0.0243(3) Uani 1 1 d . . . . .
H2A H 0.202341 -0.109592 0.472543 0.037 Uiso 1 1 calc R U . . .
H2B H 0.131476 0.035524 0.408803 0.037 Uiso 1 1 calc R U . . .
H2C H 0.190831 0.062091 0.522882 0.037 Uiso 1 1 calc R U . . .
C3 C 0.31691(12) 0.01777(19) 0.34182(10) 0.0241(3) Uani 1 1 d . . . . .
H3A H 0.311917 0.114940 0.300639 0.036 Uiso 1 1 calc R U . . .
H3B H 0.255211 -0.058434 0.311246 0.036 Uiso 1 1 calc R U . . .
H3C H 0.392246 -0.034592 0.348745 0.036 Uiso 1 1 calc R U . . .
C4 C 0.63800(11) 0.35726(16) 0.48248(9) 0.0157(3) Uani 1 1 d . . . . .
C5 C 0.64467(13) 0.32946(19) 0.37884(10) 0.0225(3) Uani 1 1 d . . . . .
H5A H 0.652989 0.212738 0.367983 0.034 Uiso 1 1 calc R U . . .
H5B H 0.711557 0.387791 0.367305 0.034 Uiso 1 1 calc R U . . .
H5C H 0.573817 0.369705 0.333552 0.034 Uiso 1 1 calc R U . . .
C6 C 0.72484(11) 0.45120(16) 0.54965(9) 0.0153(3) Uani 1 1 d . . . . .
C7 C 0.88766(11) 0.58916(16) 0.59823(10) 0.0177(3) Uani 1 1 d . . . . .
C8 C 0.99463(12) 0.65921(18) 0.60255(11) 0.0225(3) Uani 1 1 d . . . . .
H8 H 1.029025 0.654740 0.548772 0.027 Uiso 1 1 calc R U . . .
C9 C 1.04847(12) 0.73609(18) 0.68979(12) 0.0247(3) Uani 1 1 d . . . . .
H9 H 1.121901 0.785478 0.696181 0.030 Uiso 1 1 calc R U . . .
C10 C 0.99692(12) 0.74255(19) 0.76884(11) 0.0238(3) Uani 1 1 d . . . . .
H10 H 1.036117 0.796566 0.827398 0.029 Uiso 1 1 calc R U . . .
C11 C 0.89029(12) 0.67202(17) 0.76336(10) 0.0199(3) Uani 1 1 d . . . . .
H11 H 0.855860 0.676999 0.817097 0.024 Uiso 1 1 calc R U . . .
C12 C 0.83455(11) 0.59283(16) 0.67585(10) 0.0165(3) Uani 1 1 d . . . . .
C13 C 0.72916(11) 0.50124(16) 0.64340(9) 0.0158(3) Uani 1 1 d . . . . .

loop_
_atom_site_aniso_label
_atom_site_aniso_U_11
_atom_site_aniso_U_22
_atom_site_aniso_U_33
_atom_site_aniso_U_23
_atom_site_aniso_U_13
_atom_site_aniso_U_12
S1 0.02106(19) 0.0223(2) 0.01523(18) 0.00149(12) 0.00637(13) -0.00187(12)
O1 0.0156(4) 0.0195(5) 0.0206(5) -0.0012(4) 0.0087(4) 0.0000(4)
N1 0.0160(5) 0.0157(5) 0.0151(5) 0.0000(4) 0.0031(4) 0.0002(4)
N2 0.0169(5) 0.0202(6) 0.0125(5) -0.0016(4) 0.0036(4) -0.0003(4)
N3 0.0158(5) 0.0212(6) 0.0201(6) -0.0019(5) 0.0020(4) -0.0002(4)
N4 0.0252(6) 0.0318(7) 0.0176(6) -0.0083(5) 0.0116(5) -0.0103(5)
C1 0.0157(6) 0.0143(6) 0.0178(6) 0.0028(5) 0.0030(5) 0.0047(5)
C2 0.0168(7) 0.0236(7) 0.0311(7) -0.0002(6) 0.0033(6) -0.0017(6)
C3 0.0224(7) 0.0273(8) 0.0202(7) -0.0049(6) 0.0007(5) 0.0001(6)
C4 0.0166(6) 0.0152(6) 0.0158(6) 0.0014(5) 0.0051(5) 0.0048(5)
C5 0.0216(7) 0.0306(8) 0.0164(6) -0.0027(6) 0.0073(5) 0.0004(6)
C6 0.0144(6) 0.0148(6) 0.0182(6) 0.0025(5) 0.0070(5) 0.0023(5)
C7 0.0172(6) 0.0130(6) 0.0232(6) 0.0003(5) 0.0058(5) 0.0036(5)
C8 0.0191(7) 0.0177(7) 0.0341(8) -0.0002(6) 0.0129(6) 0.0024(5)
C9 0.0161(6) 0.0173(7) 0.0404(8) -0.0016(6) 0.0065(6) -0.0003(5)
C10 0.0217(7) 0.0177(7) 0.0291(7) -0.0030(6) 0.0010(6) -0.0003(5)
C11 0.0210(7) 0.0165(7) 0.0215(7) -0.0007(5) 0.0039(5) 0.0017(5)
C12 0.0162(6) 0.0125(6) 0.0207(6) 0.0025(5) 0.0046(5) 0.0034(5)
C13 0.0169(6) 0.0134(6) 0.0174(6) 0.0018(5) 0.0048(5) 0.0026(5)

loop_
_atom_type_symbol
_atom_type_description
_atom_type_scat_dispersion_real
_atom_type_scat_dispersion_imag
_atom_type_scat_source
C C 0.0181 0.0091 'International Tables Vol C Tables 4.2.6.8 and 6.1.1.4'
H H 0.0000 0.0000 'International Tables Vol C Tables 4.2.6.8 and 6.1.1.4'
N N 0.0311 0.0180 'International Tables Vol C Tables 4.2.6.8 and 6.1.1.4'
O O 0.0492 0.0322 'International Tables Vol C Tables 4.2.6.8 and 6.1.1.4'
S S 0.3331 0.5567 'International Tables Vol C Tables 4.2.6.8 and 6.1.1.4'

loop_
_exptl_crystal_face_index_h
_exptl_crystal_face_index_k
_exptl_crystal_face_index_l
_exptl_crystal_face_perp_dist
1 0 0 0.0530
4 4 1 0.1547
-1 0 1 0.0894
0 0 1 0.1032
0 0 -1 0.1011
0 -1 0 0.1807
0 1 0 0.1807
-1 0 0 0.0660
1 0 -1 0.0675

loop_
_geom_angle_atom_site_label_1
_geom_angle_atom_site_label_2
_geom_angle_atom_site_label_3
_geom_angle
_geom_angle_site_symmetry_1
_geom_angle_site_symmetry_3
_geom_angle_publ_flag
C7 O1 C6 105.55(10) . . ?
C4 N1 N2 117.63(11) . . ?
N1 N2 H2 120.3(12) . . ?
C1 N2 N1 119.42(11) . . ?
C1 N2 H2 119.8(12) . . ?
C1 N3 C2 122.46(12) . . ?
C1 N3 C3 121.85(12) . . ?
C2 N3 C3 115.68(11) . . ?
H4A N4 H4B 121.6(17) . . ?
C13 N4 H4A 116.2(12) . . ?
C13 N4 H4B 121.7(12) . . ?
N2 C1 S1 120.59(10) . . ?
N3 C1 S1 124.39(10) . . ?
N3 C1 N2 115.02(12) . . ?
N3 C2 H2A 109.5 . . ?
N3 C2 H2B 109.5 . . ?
N3 C2 H2C 109.5 . . ?
H2A C2 H2B 109.5 . . ?
H2A C2 H2C 109.5 . . ?
H2B C2 H2C 109.5 . . ?
N3 C3 H3A 109.5 . . ?
N3 C3 H3B 109.5 . . ?
N3 C3 H3C 109.5 . . ?
H3A C3 H3B 109.5 . . ?
H3A C3 H3C 109.5 . . ?
H3B C3 H3C 109.5 . . ?
N1 C4 C5 125.80(12) . . ?
N1 C4 C6 113.18(11) . . ?
C6 C4 C5 121.01(12) . . ?
C4 C5 H5A 109.5 . . ?
C4 C5 H5B 109.5 . . ?
C4 C5 H5C 109.5 . . ?
H5A C5 H5B 109.5 . . ?
H5A C5 H5C 109.5 . . ?
H5B C5 H5C 109.5 . . ?
O1 C6 C4 119.08(11) . . ?
C13 C6 O1 111.17(11) . . ?
C13 C6 C4 129.75(12) . . ?
O1 C7 C8 125.34(13) . . ?
O1 C7 C12 111.13(11) . . ?
C8 C7 C12 123.49(13) . . ?
C7 C8 H8 121.9 . . ?
C9 C8 C7 116.27(13) . . ?
C9 C8 H8 121.9 . . ?
C8 C9 H9 119.2 . . ?
C8 C9 C10 121.52(13) . . ?
C10 C9 H9 119.2 . . ?
C9 C10 H10 119.3 . . ?
C11 C10 C9 121.48(14) . . ?
C11 C10 H10 119.3 . . ?
C10 C11 H11 121.0 . . ?
C10 C11 C12 117.93(13) . . ?
C12 C11 H11 121.0 . . ?
C7 C12 C11 119.31(12) . . ?
C7 C12 C13 105.89(12) . . ?
C11 C12 C13 134.75(13) . . ?
N4 C13 C6 126.86(13) . . ?
N4 C13 C12 126.88(12) . . ?
C6 C13 C12 106.25(11) . . ?

loop_
_geom_bond_atom_site_label_1
_geom_bond_atom_site_label_2
_geom_bond_distance
_geom_bond_site_symmetry_2
_geom_bond_publ_flag
S1 C1 1.6961(13) . ?
O1 C6 1.4001(15) . ?
O1 C7 1.3697(16) . ?
N1 N2 1.3702(16) . ?
N1 C4 1.2981(17) . ?
N2 H2 0.816(18) . ?
N2 C1 1.3653(17) . ?
N3 C1 1.3412(18) . ?
N3 C2 1.4591(17) . ?
N3 C3 1.4660(18) . ?
N4 H4A 0.880(19) . ?
N4 H4B 0.850(19) . ?
N4 C13 1.3672(17) . ?
C2 H2A 0.9800 . ?
C2 H2B 0.9800 . ?
C2 H2C 0.9800 . ?
C3 H3A 0.9800 . ?
C3 H3B 0.9800 . ?
C3 H3C 0.9800 . ?
C4 C5 1.5009(17) . ?
C4 C6 1.4396(18) . ?
C5 H5A 0.9800 . ?
C5 H5B 0.9800 . ?
C5 H5C 0.9800 . ?
C6 C13 1.3727(18) . ?
C7 C8 1.3889(19) . ?
C7 C12 1.3972(18) . ?
C8 H8 0.9500 . ?
C8 C9 1.388(2) . ?
C9 H9 0.9500 . ?
C9 C10 1.404(2) . ?
C10 H10 0.9500 . ?
C10 C11 1.384(2) . ?
C11 H11 0.9500 . ?
C11 C12 1.4049(19) . ?
C12 C13 1.4387(18) . ?

loop_
_geom_hbond_atom_site_label_D
_geom_hbond_atom_site_label_H
_geom_hbond_atom_site_label_A
_geom_hbond_distance_DH
_geom_hbond_distance_HA
_geom_hbond_distance_DA
_geom_hbond_angle_DHA
_geom_hbond_site_symmetry_A
_geom_hbond_publ_flag
N4 H4A N1 0.880(19) 2.165(19) 2.7860(17) 127.1(15) . yes
N4 H4B S1 0.850(19) 2.54(2) 3.3583(13) 163.2(16) 2_656 yes

loop_
_geom_torsion_atom_site_label_1
_geom_torsion_atom_site_label_2
_geom_torsion_atom_site_label_3
_geom_torsion_atom_site_label_4
_geom_torsion
_geom_torsion_site_symmetry_1
_geom_torsion_site_symmetry_2
_geom_torsion_site_symmetry_3
_geom_torsion_site_symmetry_4
_geom_torsion_publ_flag
O1 C6 C13 N4 -178.18(13) . . . . ?
O1 C6 C13 C12 0.72(14) . . . . ?
O1 C7 C8 C9 -177.93(13) . . . . ?
O1 C7 C12 C11 178.54(11) . . . . ?
O1 C7 C12 C13 0.64(14) . . . . ?
N1 N2 C1 S1 0.89(17) . . . . ?
N1 N2 C1 N3 -178.75(11) . . . . ?
N1 C4 C6 O1 173.26(11) . . . . ?
N1 C4 C6 C13 -6.6(2) . . . . ?
N2 N1 C4 C5 -0.48(19) . . . . ?
N2 N1 C4 C6 -179.85(11) . . . . ?
C2 N3 C1 S1 5.99(19) . . . . ?
C2 N3 C1 N2 -174.38(12) . . . . ?
C3 N3 C1 S1 -175.19(10) . . . . ?
C3 N3 C1 N2 4.43(19) . . . . ?
C4 N1 N2 C1 -176.98(11) . . . . ?
C4 C6 C13 N4 1.7(2) . . . . ?
C4 C6 C13 C12 -179.37(13) . . . . ?
C5 C4 C6 O1 -6.14(18) . . . . ?
C5 C4 C6 C13 173.95(13) . . . . ?
C6 O1 C7 C8 177.76(13) . . . . ?
C6 O1 C7 C12 -0.21(14) . . . . ?
C7 O1 C6 C4 179.74(11) . . . . ?
C7 O1 C6 C13 -0.34(14) . . . . ?
C7 C8 C9 C10 -0.2(2) . . . . ?
C7 C12 C13 N4 178.10(13) . . . . ?
C7 C12 C13 C6 -0.81(14) . . . . ?
C8 C7 C12 C11 0.5(2) . . . . ?
C8 C7 C12 C13 -177.38(13) . . . . ?
C8 C9 C10 C11 0.2(2) . . . . ?
C9 C10 C11 C12 0.1(2) . . . . ?
C10 C11 C12 C7 -0.45(19) . . . . ?
C10 C11 C12 C13 176.70(14) . . . . ?
C11 C12 C13 N4 0.7(2) . . . . ?
C11 C12 C13 C6 -178.23(15) . . . . ?
C12 C7 C8 C9 -0.2(2) . . . . ?

loop_
_exptl_oxdiff_crystal_face_indexfrac_h
_exptl_oxdiff_crystal_face_indexfrac_k
_exptl_oxdiff_crystal_face_indexfrac_l
_exptl_oxdiff_crystal_face_x
_exptl_oxdiff_crystal_face_y
_exptl_oxdiff_crystal_face_z
1.0001 0.0004 -0.0009 0.0144 0.0071 -0.1323
3.9980 4.0067 1.0441 -0.2624 -0.6537 -0.6310
-0.9994 0.0029 1.0062 -0.1161 0.0259 0.0941
0.0001 0.0003 1.0038 -0.1014 0.0335 -0.0380
-0.0001 -0.0003 -1.0038 0.1014 -0.0335 0.0380
-0.0008 -1.0004 -0.0008 0.0536 0.1791 0.0158
0.0008 1.0004 0.0008 -0.0536 -0.1791 -0.0158
-1.0001 -0.0004 0.0009 -0.0144 -0.0071 0.1323
0.9994 -0.0029 -1.0062 0.1161 -0.0259 -0.0941
